data_7005622
loop_
_publ_author_name
'Lipstman, Sophia'
'Muniappan, Sankar'
'George, Sumod'
'Goldberg, Israel'

_publ_section_title
;
 Framework coordination polymers of tetra(4-carboxyphenyl)porphyrin and
 lanthanide ions in crystalline solids.
;
_journal_issue 30
_journal_name_full 'Dalton transactions (Cambridge, England : 2003)'
_journal_page_first 3273
_journal_page_last 3281
_journal_paper_doi 10.1039/b703698a
_journal_year 2007
_chemical_formula_moiety 'C48 H31 Dy N4 O10'
_chemical_formula_sum 'C48 H31 Dy N4 O10'
_chemical_formula_weight 986.27
_chemical_name_systematic
;
?
;
_space_group_IT_number 15
_symmetry_cell_setting monoclinic
_symmetry_space_group_name_Hall '-C 2yc'
_symmetry_space_group_name_H-M 'C 1 2/c 1'
_atom_sites_solution_hydrogens geom
_atom_sites_solution_primary direct
_atom_sites_solution_secondary difmap
_audit_creation_method SHELXL-97
_cell_angle_alpha 90.00
_cell_angle_beta 99.6484(14)
_cell_angle_gamma 90.00
_cell_formula_units_Z 4
_cell_length_a 20.8851(5)
_cell_length_b 26.4514(7)
_cell_length_c 9.39160(10)
_cell_measurement_reflns_used 6039
_cell_measurement_temperature 110(2)
_cell_measurement_theta_max 28.28
_cell_measurement_theta_min 1.41
_cell_volume 5114.91(19)
_computing_cell_refinement Denzo
_computing_data_collection 'Collect, Nonius B.V.'
_computing_data_reduction 'Denzo & Scalepack'
_computing_structure_refinement 'SHELXL-97 (Sheldrick, 1997)'
_computing_structure_solution 'SHELXS-97 (Sheldrick, 1990)'
_diffrn_ambient_temperature 110(2)
_diffrn_detector_area_resol_mean 12.8
_diffrn_measured_fraction_theta_full 0.981
_diffrn_measured_fraction_theta_max 0.981
_diffrn_measurement_device_type 'Nonius KappaCCD'
_diffrn_measurement_method '1 deg. Phi & Omega scans'
_diffrn_radiation_monochromator graphite
_diffrn_radiation_source 'fine-focus sealed tube'
_diffrn_radiation_type MoK\a
_diffrn_radiation_wavelength 0.71073
_diffrn_reflns_av_R_equivalents 0.0480
_diffrn_reflns_av_sigmaI/netI 0.0399
_diffrn_reflns_limit_h_max 27
_diffrn_reflns_limit_h_min 0
_diffrn_reflns_limit_k_max 34
_diffrn_reflns_limit_k_min 0
_diffrn_reflns_limit_l_max 12
_diffrn_reflns_limit_l_min -12
_diffrn_reflns_number 25563
_diffrn_reflns_theta_full 28.17
_diffrn_reflns_theta_max 28.17
_diffrn_reflns_theta_min 1.98
_diffrn_standards_number 0
_exptl_absorpt_coefficient_mu 1.515
_exptl_absorpt_correction_T_max 0.8632
_exptl_absorpt_correction_T_min 0.5824
_exptl_absorpt_correction_type multi-scan
_exptl_absorpt_process_details 'Blessing, 1995'
_exptl_crystal_colour red
_exptl_crystal_density_diffrn 1.281
_exptl_crystal_density_method 'not measured'
_exptl_crystal_description plates
_exptl_crystal_F_000 1968
_exptl_crystal_size_max 0.40
_exptl_crystal_size_mid 0.20
_exptl_crystal_size_min 0.10
_refine_diff_density_max 1.839
_refine_diff_density_min -1.900
_refine_diff_density_rms 0.110
_refine_ls_extinction_method none
_refine_ls_goodness_of_fit_ref 1.055
_refine_ls_hydrogen_treatment constr
_refine_ls_matrix_type full
_refine_ls_number_parameters 290
_refine_ls_number_reflns 6176
_refine_ls_number_restraints 0
_refine_ls_restrained_S_all 1.055
_refine_ls_R_factor_all 0.0363
_refine_ls_R_factor_gt 0.0319
_refine_ls_shift/su_max 0.046
_refine_ls_shift/su_mean 0.001
_refine_ls_structure_factor_coef Fsqd
_refine_ls_weighting_details 'calc w=1/[\s^2^(Fo^2^)+(0.0524P)^2^+0.0000P] where P=(Fo^2^+2Fc^2^)/3'
_refine_ls_weighting_scheme calc
_refine_ls_wR_factor_gt 0.0793
_refine_ls_wR_factor_ref 0.0811
_reflns_number_gt 5624
_reflns_number_total 6176
_reflns_threshold_expression >2sigma(I)
_cod_data_source_file b703698a.txt
_cod_data_source_block Compound-1
_cod_original_sg_symbol_H-M 'C 2/c'
_cod_database_code 7005622

loop_
_symmetry_equiv_pos_as_xyz
'x, y, z'
'-x, y, -z+1/2'
'x+1/2, y+1/2, z'
'-x+1/2, y+1/2, -z+1/2'
'-x, -y, -z'
'x, -y, z-1/2'
'-x+1/2, -y+1/2, -z'
'x+1/2, -y+1/2, z-1/2'

loop_
_atom_site_label
_atom_site_type_symbol
_atom_site_fract_x
_atom_site_fract_y
_atom_site_fract_z
_atom_site_U_iso_or_equiv
_atom_site_adp_type
_atom_site_occupancy
_atom_site_symmetry_multiplicity
_atom_site_calc_flag
_atom_site_refinement_flags
_atom_site_disorder_assembly
_atom_site_disorder_group
Dy Dy 0.5000 0.506357(6) 0.7500 0.01092(6) Uani 1 2 d S . .
C1 C 0.5000 0.18236(12) 0.7500 0.0138(6) Uani 1 2 d S . .
C2 C 0.44734(12) 0.15818(9) 0.7953(3) 0.0157(5) Uani 1 1 d . . .
C3 C 0.39121(12) 0.18345(9) 0.8334(3) 0.0186(5) Uani 1 1 d . . .
H3 H 0.3828 0.2188 0.8286 0.022 Uiso 1 1 calc R . .
C4 C 0.35300(12) 0.14738(10) 0.8771(3) 0.0179(5) Uani 1 1 d . . .
H4 H 0.3125 0.1526 0.9081 0.022 Uiso 1 1 calc R . .
C5 C 0.38517(11) 0.09949(9) 0.8678(2) 0.0138(4) Uani 1 1 d . . .
C6 C 0.36544(11) 0.05317(9) 0.9178(2) 0.0135(5) Uani 1 1 d . . .
C7 C 0.39875(12) 0.00685(9) 0.9124(3) 0.0121(5) Uani 1 1 d . . .
C8 C 0.38356(12) -0.04028(9) 0.9755(3) 0.0167(5) Uani 1 1 d . . .
H8 H 0.3524 -0.0453 1.0372 0.020 Uiso 1 1 calc R . .
C9 C 0.42188(12) -0.07635(9) 0.9304(2) 0.0168(5) Uani 1 1 d . . .
H9 H 0.4232 -0.1111 0.9566 0.020 Uiso 1 1 calc R . .
C10 C 0.46036(11) -0.05227(9) 0.8354(2) 0.0138(4) Uani 1 1 d . . .
C11 C 0.5000 -0.07744(12) 0.7500 0.0143(6) Uani 1 2 d S . .
N12 N 0.44153(9) 0.10727(7) 0.8146(2) 0.0141(4) Uani 1 1 d . . .
H12 H 0.4689 0.0838 0.7961 0.017 Uiso 0.50 1 calc PR . .
N13 N 0.44704(11) -0.00134(7) 0.8325(2) 0.0127(4) Uani 1 1 d . . .
H13 H 0.4661 0.0219 0.7872 0.015 Uiso 0.50 1 calc PR . .
C14 C 0.5000 0.23856(13) 0.7500 0.0141(6) Uani 1 2 d S . .
C15 C 0.51593(17) 0.26511(11) 0.8769(3) 0.0361(8) Uani 1 1 d . . .
H15 H 0.5267 0.2473 0.9656 0.043 Uiso 1 1 calc R . .
C16 C 0.51643(17) 0.31739(11) 0.8770(3) 0.0366(8) Uani 1 1 d . . .
H16 H 0.5282 0.3352 0.9654 0.044 Uiso 1 1 calc R . .
C17 C 0.5000 0.34383(13) 0.7500 0.0162(7) Uani 1 2 d S . .
C18 C 0.5000 0.40023(13) 0.7500 0.0147(7) Uani 1 2 d S . .
O19 O 0.52158(8) 0.42385(6) 0.86508(16) 0.0150(3) Uani 1 1 d . . .
C20 C 0.30074(11) 0.05249(9) 0.9671(2) 0.0143(5) Uani 1 1 d . . .
C21 C 0.24569(11) 0.06300(9) 0.8652(2) 0.0148(5) Uani 1 1 d . . .
H21 H 0.2506 0.0737 0.7711 0.018 Uiso 1 1 calc R . .
C22 C 0.18389(11) 0.05804(9) 0.8990(2) 0.0152(5) Uani 1 1 d . . .
H22 H 0.1469 0.0650 0.8281 0.018 Uiso 1 1 calc R . .
C23 C 0.17609(11) 0.04282(9) 1.0372(2) 0.0126(4) Uani 1 1 d . . .
C24 C 0.23096(11) 0.03605(10) 1.1427(2) 0.0165(5) Uani 1 1 d . . .
H24 H 0.2261 0.0285 1.2392 0.020 Uiso 1 1 calc R . .
C25 C 0.29300(11) 0.04027(10) 1.1072(2) 0.0169(5) Uani 1 1 d . . .
H25 H 0.3301 0.0348 1.1791 0.020 Uiso 1 1 calc R . .
C26 C 0.10945(11) 0.02984(9) 1.0668(2) 0.0124(4) Uani 1 1 d . . .
O27 O 0.10185(8) 0.02256(7) 1.19595(17) 0.0152(3) Uani 1 1 d . . .
O28 O 0.06441(8) 0.02527(7) 0.96071(17) 0.0163(3) Uani 1 1 d . . .
C29 C 0.5000 -0.13349(12) 0.7500 0.0162(7) Uani 1 2 d S . .
C30 C 0.55767(12) -0.16095(10) 0.7864(3) 0.0197(5) Uani 1 1 d . . .
H30 H 0.5976 -0.1434 0.8123 0.024 Uiso 1 1 calc R . .
C31 C 0.55763(13) -0.21362(10) 0.7853(3) 0.0227(5) Uani 1 1 d . . .
H31 H 0.5976 -0.2313 0.8090 0.027 Uiso 1 1 calc R . .
C32 C 0.5000 -0.24078(14) 0.7500 0.0204(7) Uani 1 2 d S . .
C33 C 0.5000 -0.29814(14) 0.7500 0.0253(8) Uani 1 2 d S . .
O34 O 0.55367(11) -0.32054(7) 0.7571(2) 0.0348(5) Uani 1 1 d . . .
H34 H 0.5480 -0.3484 0.7210 0.052 Uiso 0.50 1 d P . .
O35 O 0.54910(8) 0.58088(6) 0.65790(17) 0.0158(3) Uani 1 1 d . . .
H35A H 0.5366 0.5824 0.5548 0.024 Uiso 1 1 d R . .
H35B H 0.5656 0.5517 0.6752 0.024 Uiso 1 1 d R . .

loop_
_atom_site_aniso_label
_atom_site_aniso_U_11
_atom_site_aniso_U_22
_atom_site_aniso_U_33
_atom_site_aniso_U_23
_atom_site_aniso_U_13
_atom_site_aniso_U_12
Dy 0.01057(9) 0.01133(10) 0.01140(9) 0.000 0.00343(6) 0.000
C1 0.0167(16) 0.0078(16) 0.0174(15) 0.000 0.0045(12) 0.000
C2 0.0197(12) 0.0096(12) 0.0191(11) 0.0007(9) 0.0068(9) 0.0007(9)
C3 0.0216(13) 0.0098(12) 0.0267(13) 0.0005(9) 0.0106(10) 0.0030(9)
C4 0.0156(12) 0.0153(13) 0.0246(12) 0.0007(9) 0.0085(9) 0.0016(9)
C5 0.0119(11) 0.0122(12) 0.0184(11) -0.0010(8) 0.0056(8) -0.0003(8)
C6 0.0126(11) 0.0139(12) 0.0149(11) -0.0014(8) 0.0045(8) -0.0024(9)
C7 0.0106(11) 0.0132(12) 0.0126(11) -0.0003(8) 0.0016(8) -0.0016(8)
C8 0.0170(12) 0.0148(12) 0.0192(12) 0.0018(9) 0.0055(9) -0.0025(9)
C9 0.0198(12) 0.0127(12) 0.0181(12) 0.0031(9) 0.0033(9) -0.0029(9)
C10 0.0149(11) 0.0098(11) 0.0161(11) 0.0001(8) 0.0008(8) -0.0011(9)
C11 0.0157(16) 0.0094(17) 0.0166(15) 0.000 -0.0004(12) 0.000
N12 0.0161(10) 0.0085(10) 0.0195(10) -0.0001(7) 0.0083(7) -0.0011(7)
N13 0.0113(10) 0.0099(10) 0.0173(11) 0.0002(7) 0.0033(8) -0.0007(7)
C14 0.0119(16) 0.0132(17) 0.0199(16) 0.000 0.0106(12) 0.000
C15 0.078(2) 0.0114(14) 0.0168(13) 0.0027(10) 0.0026(13) -0.0013(14)
C16 0.077(2) 0.0122(14) 0.0180(14) -0.0028(10) 0.0017(13) -0.0009(14)
C17 0.0230(18) 0.0069(16) 0.0209(16) 0.000 0.0098(13) 0.000
C18 0.0205(17) 0.0105(17) 0.0164(16) 0.000 0.0118(12) 0.000
O19 0.0243(9) 0.0079(8) 0.0138(8) 0.0007(6) 0.0064(6) 0.0006(6)
C20 0.0139(11) 0.0113(12) 0.0189(11) 0.0003(8) 0.0058(8) -0.0014(8)
C21 0.0144(11) 0.0162(12) 0.0148(11) 0.0021(9) 0.0054(8) -0.0014(9)
C22 0.0135(11) 0.0164(12) 0.0153(11) -0.0006(9) 0.0015(8) -0.0016(9)
C23 0.0125(11) 0.0090(11) 0.0173(11) 0.0011(8) 0.0057(8) -0.0012(8)
C24 0.0157(11) 0.0195(13) 0.0152(11) 0.0023(9) 0.0051(8) -0.0017(9)
C25 0.0126(11) 0.0205(13) 0.0173(11) 0.0023(9) 0.0014(8) -0.0003(9)
C26 0.0134(11) 0.0067(11) 0.0178(11) -0.0004(8) 0.0042(8) 0.0019(8)
O27 0.0136(8) 0.0171(9) 0.0164(8) 0.0044(7) 0.0068(6) -0.0005(7)
O28 0.0117(8) 0.0179(9) 0.0195(8) -0.0046(7) 0.0031(6) -0.0023(7)
C29 0.0273(19) 0.0066(16) 0.0157(16) 0.000 0.0067(13) 0.000
C30 0.0216(13) 0.0138(13) 0.0240(13) 0.0000(9) 0.0049(10) 0.0004(10)
C31 0.0261(14) 0.0142(13) 0.0280(13) 0.0017(10) 0.0050(10) 0.0057(10)
C32 0.035(2) 0.0123(18) 0.0145(16) 0.000 0.0065(14) 0.000
C33 0.049(3) 0.0111(18) 0.0161(17) 0.000 0.0058(15) 0.000
O34 0.0519(14) 0.0133(10) 0.0385(11) -0.0046(8) 0.0057(10) 0.0060(9)
O35 0.0213(9) 0.0107(8) 0.0153(8) 0.0016(6) 0.0023(6) -0.0004(6)

loop_
_atom_type_symbol
_atom_type_description
_atom_type_scat_dispersion_real
_atom_type_scat_dispersion_imag
_atom_type_scat_source
C C 0.0033 0.0016 'International Tables Vol C Tables 4.2.6.8 and 6.1.1.4'
H H 0.0000 0.0000 'International Tables Vol C Tables 4.2.6.8 and 6.1.1.4'
N N 0.0061 0.0033 'International Tables Vol C Tables 4.2.6.8 and 6.1.1.4'
O O 0.0106 0.0060 'International Tables Vol C Tables 4.2.6.8 and 6.1.1.4'
Dy Dy -0.1892 4.4098 'International Tables Vol C Tables 4.2.6.8 and 6.1.1.4'

loop_
_geom_angle_atom_site_label_1
_geom_angle_atom_site_label_2
_geom_angle_atom_site_label_3
_geom_angle
_geom_angle_site_symmetry_1
_geom_angle_site_symmetry_3
_geom_angle_publ_flag
O28 Dy O28 154.36(9) 4_556 3 ?
O28 Dy O27 80.59(6) 4_556 7_557 ?
O28 Dy O27 107.79(6) 3 7_557 ?
O28 Dy O27 107.79(6) 4_556 8 ?
O28 Dy O27 80.58(6) 3 8 ?
O27 Dy O27 142.72(9) 7_557 8 ?
O28 Dy O35 84.71(6) 4_556 2_656 ?
O28 Dy O35 74.61(6) 3 2_656 ?
O27 Dy O35 75.08(6) 7_557 2_656 ?
O27 Dy O35 140.59(6) 8 2_656 ?
O28 Dy O35 74.61(6) 4_556 . ?
O28 Dy O35 84.71(6) 3 . ?
O27 Dy O35 140.60(6) 7_557 . ?
O27 Dy O35 75.08(6) 8 . ?
O35 Dy O35 72.60(8) 2_656 . ?
O28 Dy O19 128.69(6) 4_556 . ?
O28 Dy O19 76.78(6) 3 . ?
O27 Dy O19 74.05(6) 7_557 . ?
O27 Dy O19 72.77(6) 8 . ?
O35 Dy O19 128.36(5) 2_656 . ?
O35 Dy O19 144.99(6) . . ?
O28 Dy O19 76.78(6) 4_556 2_656 ?
O28 Dy O19 128.69(6) 3 2_656 ?
O27 Dy O19 72.77(6) 7_557 2_656 ?
O27 Dy O19 74.05(6) 8 2_656 ?
O35 Dy O19 144.99(6) 2_656 2_656 ?
O35 Dy O19 128.36(5) . 2_656 ?
O19 Dy O19 53.46(7) . 2_656 ?
O28 Dy C18 102.82(5) 4_556 . ?
O28 Dy C18 102.82(5) 3 . ?
O27 Dy C18 71.36(4) 7_557 . ?
O27 Dy C18 71.36(4) 8 . ?
O35 Dy C18 143.70(4) 2_656 . ?
O35 Dy C18 143.70(4) . . ?
O19 Dy C18 26.73(4) . . ?
O19 Dy C18 26.73(4) 2_656 . ?
O28 Dy H35B 84.4 4_556 . ?
O28 Dy H35B 80.5 3 . ?
O27 Dy H35B 159.4 7_557 . ?
O27 Dy H35B 56.0 8 . ?
O35 Dy H35B 89.6 2_656 . ?
O35 Dy H35B 19.2 . . ?
O19 Dy H35B 126.5 . . ?
O19 Dy H35B 117.3 2_656 . ?
C18 Dy H35B 126.2 . . ?
C2 C1 C2 125.6(3) . 2_656 ?
C2 C1 C14 117.21(15) . . ?
C2 C1 C14 117.21(15) 2_656 . ?
N12 C2 C1 125.6(2) . . ?
N12 C2 C3 109.2(2) . . ?
C1 C2 C3 125.1(2) . . ?
C4 C3 C2 107.1(2) . . ?
C4 C3 H3 126.5 . . ?
C2 C3 H3 126.5 . . ?
C3 C4 C5 107.3(2) . . ?
C3 C4 H4 126.4 . . ?
C5 C4 H4 126.4 . . ?
N12 C5 C6 125.0(2) . . ?
N12 C5 C4 109.1(2) . . ?
C6 C5 C4 125.6(2) . . ?
C5 C6 C7 124.9(2) . . ?
C5 C6 C20 116.4(2) . . ?
C7 C6 C20 118.3(2) . . ?
N13 C7 C6 124.6(2) . . ?
N13 C7 C8 108.8(2) . . ?
C6 C7 C8 126.3(2) . . ?
C9 C8 C7 107.4(2) . . ?
C9 C8 H8 126.3 . . ?
C7 C8 H8 126.3 . . ?
C8 C9 C10 107.5(2) . . ?
C8 C9 H9 126.3 . . ?
C10 C9 H9 126.3 . . ?
N13 C10 C11 125.9(2) . . ?
N13 C10 C9 108.2(2) . . ?
C11 C10 C9 125.6(2) . . ?
C10 C11 C10 123.7(3) . 2_656 ?
C10 C11 C29 118.13(15) . . ?
C10 C11 C29 118.13(15) 2_656 . ?
C2 N12 C5 107.28(19) . . ?
C2 N12 H12 126.4 . . ?
C5 N12 H12 126.4 . . ?
C7 N13 C10 107.97(19) . . ?
C7 N13 H13 126.0 . . ?
C10 N13 H13 126.0 . . ?
C15 C14 C15 118.6(3) 2_656 . ?
C15 C14 C1 120.69(17) 2_656 . ?
C15 C14 C1 120.69(17) . . ?
C14 C15 C16 120.8(3) . . ?
C14 C15 H15 119.6 . . ?
C16 C15 H15 119.6 . . ?
C17 C16 C15 120.5(3) . . ?
C17 C16 H16 119.8 . . ?
C15 C16 H16 119.8 . . ?
C16 C17 C16 118.9(3) . 2_656 ?
C16 C17 C18 120.56(17) . . ?
C16 C17 C18 120.56(17) 2_656 . ?
O19 C18 O19 120.8(3) 2_656 . ?
O19 C18 C17 119.62(15) 2_656 . ?
O19 C18 C17 119.62(15) . . ?
O19 C18 Dy 60.38(15) 2_656 . ?
O19 C18 Dy 60.38(15) . . ?
C17 C18 Dy 180.000(1) . . ?
C18 O19 Dy 92.89(15) . . ?
C25 C20 C21 118.9(2) . . ?
C25 C20 C6 123.3(2) . . ?
C21 C20 C6 117.8(2) . . ?
C22 C21 C20 121.0(2) . . ?
C22 C21 H21 119.5 . . ?
C20 C21 H21 119.5 . . ?
C21 C22 C23 120.0(2) . . ?
C21 C22 H22 120.0 . . ?
C23 C22 H22 120.0 . . ?
C24 C23 C22 119.2(2) . . ?
C24 C23 C26 121.0(2) . . ?
C22 C23 C26 119.6(2) . . ?
C25 C24 C23 120.4(2) . . ?
C25 C24 H24 119.8 . . ?
C23 C24 H24 119.8 . . ?
C24 C25 C20 120.3(2) . . ?
C24 C25 H25 119.9 . . ?
C20 C25 H25 119.9 . . ?
O28 C26 O27 123.3(2) . . ?
O28 C26 C23 117.97(19) . . ?
O27 C26 C23 118.7(2) . . ?
C26 O27 Dy 120.74(14) . 7_557 ?
C26 O28 Dy 167.09(15) . 3_445 ?
C30 C29 C30 117.4(3) . 2_656 ?
C30 C29 C11 121.29(16) . . ?
C30 C29 C11 121.29(16) 2_656 . ?
C31 C30 C29 121.2(2) . . ?
C31 C30 H30 119.4 . . ?
C29 C30 H30 119.4 . . ?
C32 C31 C30 121.1(3) . . ?
C32 C31 H31 119.4 . . ?
C30 C31 H31 119.4 . . ?
C31 C32 C31 117.9(3) 2_656 . ?
C31 C32 C33 121.04(17) 2_656 . ?
C31 C32 C33 121.04(17) . . ?
O34 C33 O34 123.9(4) 2_656 . ?
O34 C33 C32 118.06(18) 2_656 . ?
O34 C33 C32 118.06(18) . . ?
C33 O34 H34 109.8 . . ?
Dy O35 H35A 109.4 . . ?
Dy O35 H35B 51.7 . . ?
H35A O35 H35B 105.3 . . ?

loop_
_geom_bond_atom_site_label_1
_geom_bond_atom_site_label_2
_geom_bond_distance
_geom_bond_site_symmetry_2
_geom_bond_publ_flag
Dy O28 2.2546(15) 4_556 ?
Dy O28 2.2547(16) 3 ?
Dy O27 2.3935(16) 7_557 ?
Dy O27 2.3936(16) 8 ?
Dy O35 2.4459(16) 2_656 ?
Dy O35 2.4460(16) . ?
Dy O19 2.4434(16) . ?
Dy O19 2.4434(16) 2_656 ?
Dy C18 2.807(3) . ?
Dy H35B 2.0321 . ?
C1 C2 1.399(3) . ?
C1 C2 1.399(3) 2_656 ?
C1 C14 1.487(5) . ?
C2 N12 1.367(3) . ?
C2 C3 1.446(3) . ?
C3 C4 1.351(3) . ?
C3 H3 0.9500 . ?
C4 C5 1.443(3) . ?
C4 H4 0.9500 . ?
C5 N12 1.370(3) . ?
C5 C6 1.399(3) . ?
C6 C7 1.414(3) . ?
C6 C20 1.500(3) . ?
C7 N13 1.372(3) . ?
C7 C8 1.438(3) . ?
C8 C9 1.358(3) . ?
C8 H8 0.9500 . ?
C9 C10 1.445(3) . ?
C9 H9 0.9500 . ?
C10 N13 1.375(3) . ?
C10 C11 1.413(3) . ?
C11 C10 1.413(3) 2_656 ?
C11 C29 1.482(5) . ?
N12 H12 0.8800 . ?
N13 H13 0.8800 . ?
C14 C15 1.375(3) 2_656 ?
C14 C15 1.375(3) . ?
C15 C16 1.383(4) . ?
C15 H15 0.9500 . ?
C16 C17 1.376(3) . ?
C16 H16 0.9500 . ?
C17 C16 1.376(3) 2_656 ?
C17 C18 1.492(5) . ?
C18 O19 1.264(2) 2_656 ?
C18 O19 1.264(2) . ?
C20 C25 1.390(3) . ?
C20 C21 1.395(3) . ?
C21 C22 1.386(3) . ?
C21 H21 0.9500 . ?
C22 C23 1.394(3) . ?
C22 H22 0.9500 . ?
C23 C24 1.395(3) . ?
C23 C26 1.504(3) . ?
C24 C25 1.395(3) . ?
C24 H24 0.9500 . ?
C25 H25 0.9500 . ?
C26 O28 1.256(3) . ?
C26 O27 1.265(3) . ?
O27 Dy 2.3936(16) 7_557 ?
O28 Dy 2.2547(15) 3_445 ?
C29 C30 1.399(3) . ?
C29 C30 1.399(3) 2_656 ?
C30 C31 1.393(4) . ?
C30 H30 0.9500 . ?
C31 C32 1.393(3) . ?
C31 H31 0.9500 . ?
C32 C31 1.393(3) 2_656 ?
C32 C33 1.517(5) . ?
C33 O34 1.260(3) 2_656 ?
C33 O34 1.260(3) . ?
O34 H34 0.8117 . ?
O35 H35A 0.9602 . ?
O35 H35B 0.8500 . ?
